data_7035757
loop_
_publ_author_name
'Kuwabara, T.'
'Nakada, M.'
'Guo, J. D.'
'Nagase, S.'
'Saito, M.'

_publ_section_title
;
 Diverse coordination modes in tin analogues of a cyclopentadienyl anion
 depending on the substituents on the tin atom.
;
_journal_issue 37
_journal_name_full 'Dalton transactions (Cambridge, England : 2003)'
_journal_page_first 16266
_journal_page_last 16271
_journal_paper_doi 10.1039/c5dt02202a
_journal_volume 44
_journal_year 2015
_chemical_formula_sum 'C40 H60 Ru Si2 Sn'
_chemical_formula_weight 816.84
_chemical_name_systematic
;
 ?
;
_space_group_crystal_system orthorhombic
_space_group_IT_number 62
_space_group_name_Hall '-P 2ac 2n'
_space_group_name_H-M_alt 'P n m a'
_symmetry_space_group_name_Hall '-P 2ac 2n'
_symmetry_space_group_name_H-M 'P n m a'
_atom_sites_solution_hydrogens geom
_atom_sites_solution_primary direct
_atom_sites_solution_secondary difmap
_audit_creation_method SHELXL-2013
_audit_update_record
;
2015-02-13 deposited with the CCDC.
2015-07-13 downloaded from the CCDC.
;
_cell_angle_alpha 90
_cell_angle_beta 90
_cell_angle_gamma 90
_cell_formula_units_Z 4
_cell_length_a 17.7751(13)
_cell_length_b 21.1737(16)
_cell_length_c 10.5846(8)
_cell_measurement_reflns_used 5899
_cell_measurement_temperature 100(2)
_cell_measurement_theta_max 27.87
_cell_measurement_theta_min 2.44
_cell_volume 3983.7(5)
_computing_cell_refinement 'Bruker SMART'
_computing_data_collection 'Bruker SMART'
_computing_data_reduction 'Bruker SMART'
_computing_molecular_graphics 'Bruker SHELXTL'
_computing_publication_material 'Bruker SHELXTL'
_computing_structure_refinement 'SHELXL-2013 (Sheldrick, 2013)'
_computing_structure_solution 'SHELXS-97 (Sheldrick, 1990)'
_diffrn_ambient_temperature 100(2)
_diffrn_measured_fraction_theta_full 0.998
_diffrn_measured_fraction_theta_max 0.998
_diffrn_measurement_device_type 'CCD area detector'
_diffrn_measurement_method 'phi and omega scans'
_diffrn_radiation_monochromator graphite
_diffrn_radiation_source 'sealed tube'
_diffrn_radiation_type MoK\a
_diffrn_radiation_wavelength 0.71073
_diffrn_reflns_av_R_equivalents 0.0405
_diffrn_reflns_av_unetI/netI 0.0283
_diffrn_reflns_laue_measured_fraction_full 0.998
_diffrn_reflns_laue_measured_fraction_max 0.998
_diffrn_reflns_limit_h_max 21
_diffrn_reflns_limit_h_min -21
_diffrn_reflns_limit_k_max 26
_diffrn_reflns_limit_k_min -19
_diffrn_reflns_limit_l_max 12
_diffrn_reflns_limit_l_min -13
_diffrn_reflns_number 23832
_diffrn_reflns_point_group_measured_fraction_full 0.998
_diffrn_reflns_point_group_measured_fraction_max 0.998
_diffrn_reflns_theta_full 25.242
_diffrn_reflns_theta_max 25.999
_diffrn_reflns_theta_min 2.151
_exptl_absorpt_coefficient_mu 1.091
_exptl_absorpt_correction_T_max 0.849
_exptl_absorpt_correction_T_min 0.804
_exptl_absorpt_correction_type empirical
_exptl_absorpt_process_details 'SADABS; Sheldrick 1996'
_exptl_crystal_colour red
_exptl_crystal_density_diffrn 1.362
_exptl_crystal_description block
_exptl_crystal_F_000 1688
_exptl_crystal_size_max 0.20
_exptl_crystal_size_mid 0.20
_exptl_crystal_size_min 0.15
_refine_diff_density_max 0.837
_refine_diff_density_min -1.458
_refine_diff_density_rms 0.116
_refine_ls_extinction_method none
_refine_ls_goodness_of_fit_ref 1.176
_refine_ls_hydrogen_treatment constr
_refine_ls_matrix_type full
_refine_ls_number_parameters 217
_refine_ls_number_reflns 4013
_refine_ls_number_restraints 0
_refine_ls_restrained_S_all 1.176
_refine_ls_R_factor_all 0.0507
_refine_ls_R_factor_gt 0.0497
_refine_ls_shift/su_max 0.000
_refine_ls_shift/su_mean 0.000
_refine_ls_structure_factor_coef Fsqd
_refine_ls_weighting_details 'w=1/[\s^2^(Fo^2^)+(0.0500P)^2^+20.0000P] where P=(Fo^2^+2Fc^2^)/3'
_refine_ls_weighting_scheme calc
_refine_ls_wR_factor_gt 0.1221
_refine_ls_wR_factor_ref 0.1228
_reflns_Friedel_coverage 0.000
_reflns_number_gt 3959
_reflns_number_total 4013
_reflns_threshold_expression 'I > 2\s(I)'
_cod_data_source_file c5dt02202a2.cif
_cod_data_source_block masa816
_cod_depositor_comments 'Adding full bibliography for 7035755--7035757.cif.'
_cod_database_code 7035757
_shelx_space_group_comment
;
The symmetry employed for this shelxl refinement is uniquely defined
by the following loop, which should always be used as a source of
symmetry information in preference to the above space-group names.
They are only intended as comments.
;
_shelxl_version_number 2013-4

loop_
_space_group_symop_operation_xyz
'x, y, z'
'-x+1/2, -y, z+1/2'
'x+1/2, -y+1/2, -z+1/2'
'-x, y+1/2, -z'
'-x, -y, -z'
'x-1/2, y, -z-1/2'
'-x-1/2, y-1/2, z-1/2'
'x, -y-1/2, z'

loop_
_atom_site_label
_atom_site_type_symbol
_atom_site_fract_x
_atom_site_fract_y
_atom_site_fract_z
_atom_site_U_iso_or_equiv
_atom_site_adp_type
_atom_site_occupancy
_atom_site_site_symmetry_order
_atom_site_calc_flag
_atom_site_refinement_flags_posn
_atom_site_refinement_flags_adp
_atom_site_refinement_flags_occupancy
Sn1 Sn 0.17246(2) 0.2500 0.57589(4) 0.01516(14) Uani 1 2 d S T P
Ru1 Ru 0.02500(3) 0.2500 0.48367(5) 0.01274(14) Uani 1 2 d S T P
C1 C 0.1176(2) 0.3170(2) 0.4533(4) 0.0155(9) Uani 1 1 d . . .
C2 C 0.1019(2) 0.2844(2) 0.3380(4) 0.0163(9) Uani 1 1 d . . .
C3 C 0.1648(4) 0.2500 0.7806(6) 0.0186(13) Uani 1 2 d S T P
H1 H 0.1371 0.2870 0.8079 0.022 Uiso 0.5 1 calc R U P
H2 H 0.1371 0.2130 0.8079 0.022 Uiso 0.5 1 calc R U P
C4 C 0.2427(4) 0.2500 0.8435(8) 0.0325(17) Uani 1 2 d S T P
H3 H 0.2669 0.2102 0.8284 0.049 Uiso 0.5 1 calc R U P
H4 H 0.2371 0.2564 0.9327 0.049 Uiso 0.5 1 calc R U P
H5 H 0.2727 0.2834 0.8085 0.049 Uiso 0.5 1 calc R U P
Si1 Si 0.13601(7) 0.40308(6) 0.47782(12) 0.0167(3) Uani 1 1 d . . .
C5 C 0.1057(3) 0.4274(2) 0.6401(5) 0.0278(11) Uani 1 1 d . . .
H6 H 0.0518 0.4303 0.6429 0.042 Uiso 1 1 calc R U .
H7 H 0.1272 0.4678 0.6602 0.042 Uiso 1 1 calc R U .
H8 H 0.1225 0.3966 0.7004 0.042 Uiso 1 1 calc R U .
C6 C 0.0861(3) 0.4558(2) 0.3625(5) 0.0276(11) Uani 1 1 d . . .
H9 H 0.1075 0.4504 0.2800 0.041 Uiso 1 1 calc R U .
H10 H 0.0915 0.4990 0.3884 0.041 Uiso 1 1 calc R U .
H11 H 0.0336 0.4449 0.3602 0.041 Uiso 1 1 calc R U .
C7 C 0.2414(3) 0.4223(2) 0.4679(5) 0.0201(10) Uani 1 1 d . . .
C8 C 0.2769(3) 0.3922(3) 0.3515(5) 0.0294(12) Uani 1 1 d . . .
H12 H 0.2515 0.4069 0.2771 0.044 Uiso 1 1 calc R U .
H13 H 0.2723 0.3471 0.3569 0.044 Uiso 1 1 calc R U .
H14 H 0.3291 0.4035 0.3473 0.044 Uiso 1 1 calc R U .
C9 C 0.2843(3) 0.3994(3) 0.5867(5) 0.0317(12) Uani 1 1 d . . .
H15 H 0.2808 0.3542 0.5927 0.048 Uiso 1 1 calc R U .
H16 H 0.2626 0.4182 0.6607 0.048 Uiso 1 1 calc R U .
H17 H 0.3362 0.4115 0.5804 0.048 Uiso 1 1 calc R U .
C10 C 0.2514(3) 0.4945(2) 0.4600(6) 0.0330(12) Uani 1 1 d . . .
H18 H 0.3040 0.5044 0.4544 0.050 Uiso 1 1 calc R U .
H19 H 0.2305 0.5138 0.5342 0.050 Uiso 1 1 calc R U .
H20 H 0.2260 0.5102 0.3864 0.050 Uiso 1 1 calc R U .
C11 C 0.0873(2) 0.3189(2) 0.2161(4) 0.0157(9) Uani 1 1 d . . .
C12 C 0.1465(2) 0.3309(2) 0.1341(4) 0.0169(9) Uani 1 1 d . . .
H21 H 0.1938 0.3143 0.1513 0.020 Uiso 1 1 calc R U .
C13 C 0.1360(3) 0.3674(2) 0.0271(4) 0.0209(10) Uani 1 1 d . . .
H22 H 0.1764 0.3755 -0.0263 0.025 Uiso 1 1 calc R U .
C14 C 0.0660(3) 0.3921(2) -0.0012(5) 0.0252(11) Uani 1 1 d . . .
H23 H 0.0594 0.4175 -0.0720 0.030 Uiso 1 1 calc R U .
C15 C 0.0060(3) 0.3785(3) 0.0770(5) 0.0298(12) Uani 1 1 d . . .
H24 H -0.0417 0.3938 0.0577 0.036 Uiso 1 1 calc R U .
C16 C 0.0169(3) 0.3420(3) 0.1847(5) 0.0253(11) Uani 1 1 d . . .
H25 H -0.0239 0.3330 0.2366 0.030 Uiso 1 1 calc R U .
C17 C -0.0529(3) 0.2834(2) 0.6319(5) 0.0237(10) Uani 1 1 d . . .
C18 C -0.0808(2) 0.3046(2) 0.5124(4) 0.0185(9) Uani 1 1 d . . .
C19 C -0.0983(3) 0.2500 0.4388(6) 0.0154(13) Uani 1 2 d S T P
C20 C -0.0402(3) 0.3236(3) 0.7475(5) 0.0358(14) Uani 1 1 d . . .
H26 H -0.0824 0.3196 0.8034 0.054 Uiso 1 1 calc R U .
H27 H -0.0346 0.3669 0.7226 0.054 Uiso 1 1 calc R U .
H28 H 0.0047 0.3098 0.7900 0.054 Uiso 1 1 calc R U .
C21 C -0.1002(3) 0.3715(2) 0.4790(6) 0.0287(12) Uani 1 1 d . . .
H29 H -0.1018 0.3759 0.3888 0.043 Uiso 1 1 calc R U .
H30 H -0.0628 0.3994 0.5131 0.043 Uiso 1 1 calc R U .
H31 H -0.1485 0.3820 0.5138 0.043 Uiso 1 1 calc R U .
C22 C -0.1405(4) 0.2500 0.3148(7) 0.0241(15) Uani 1 2 d S T P
H32 H -0.1125 0.2266 0.2530 0.036 Uiso 0.5 1 calc R U P
H33 H -0.1470 0.2927 0.2861 0.036 Uiso 0.5 1 calc R U P
H34 H -0.1889 0.2307 0.3264 0.036 Uiso 0.5 1 calc R U P

loop_
_atom_site_aniso_label
_atom_site_aniso_U_11
_atom_site_aniso_U_22
_atom_site_aniso_U_33
_atom_site_aniso_U_23
_atom_site_aniso_U_13
_atom_site_aniso_U_12
Sn1 0.0130(2) 0.0160(2) 0.0165(2) 0.000 -0.00181(16) 0.000
Ru1 0.0089(2) 0.0150(3) 0.0143(3) 0.000 0.00038(18) 0.000
C1 0.0088(19) 0.018(2) 0.020(2) -0.0003(17) 0.0043(16) -0.0020(17)
C2 0.0093(19) 0.018(2) 0.021(2) 0.0028(18) 0.0043(17) 0.0001(16)
C3 0.016(3) 0.026(3) 0.014(3) 0.000 -0.003(2) 0.000
C4 0.030(4) 0.040(4) 0.027(4) 0.000 0.000(3) 0.000
Si1 0.0141(6) 0.0137(6) 0.0222(7) -0.0033(5) -0.0005(5) 0.0011(5)
C5 0.023(2) 0.026(3) 0.035(3) -0.008(2) 0.002(2) -0.002(2)
C6 0.029(3) 0.016(2) 0.038(3) -0.001(2) -0.011(2) 0.003(2)
C7 0.015(2) 0.017(2) 0.029(3) -0.0026(19) 0.0003(19) -0.0031(18)
C8 0.018(2) 0.035(3) 0.035(3) -0.006(2) 0.007(2) -0.007(2)
C9 0.021(2) 0.036(3) 0.038(3) 0.000(2) -0.006(2) -0.006(2)
C10 0.030(3) 0.020(3) 0.049(3) -0.001(2) -0.004(3) -0.010(2)
C11 0.019(2) 0.012(2) 0.016(2) 0.0004(16) -0.0012(17) -0.0016(17)
C12 0.016(2) 0.015(2) 0.020(2) -0.0011(17) 0.0014(17) 0.0003(17)
C13 0.029(3) 0.018(2) 0.016(2) -0.0019(18) 0.0051(19) -0.006(2)
C14 0.034(3) 0.023(2) 0.019(2) 0.0043(19) -0.009(2) -0.005(2)
C15 0.024(3) 0.037(3) 0.029(3) 0.009(2) -0.006(2) 0.001(2)
C16 0.018(2) 0.037(3) 0.020(2) 0.001(2) -0.0023(19) -0.001(2)
C17 0.013(2) 0.038(3) 0.021(2) -0.009(2) 0.0041(18) 0.001(2)
C18 0.010(2) 0.021(2) 0.025(2) -0.0002(19) 0.0049(17) -0.0037(17)
C19 0.003(3) 0.024(3) 0.019(3) 0.000 0.002(2) 0.000
C20 0.019(2) 0.064(4) 0.024(3) -0.024(3) 0.005(2) -0.002(3)
C21 0.021(2) 0.017(2) 0.048(3) -0.004(2) 0.007(2) 0.0034(19)
C22 0.012(3) 0.028(4) 0.032(4) 0.000 -0.011(3) 0.000

loop_
_atom_type_symbol
_atom_type_description
_atom_type_scat_dispersion_real
_atom_type_scat_dispersion_imag
_atom_type_scat_source
C C 0.0033 0.0016 'International Tables Vol C Tables 4.2.6.8 and 6.1.1.4'
H H 0.0000 0.0000 'International Tables Vol C Tables 4.2.6.8 and 6.1.1.4'
Si Si 0.0817 0.0704 'International Tables Vol C Tables 4.2.6.8 and 6.1.1.4'
Ru Ru -1.2594 0.8363 'International Tables Vol C Tables 4.2.6.8 and 6.1.1.4'
Sn Sn -0.6537 1.4246 'International Tables Vol C Tables 4.2.6.8 and 6.1.1.4'

loop_
_geom_angle_atom_site_label_1
_geom_angle_atom_site_label_2
_geom_angle_atom_site_label_3
_geom_angle
_geom_angle_site_symmetry_1
_geom_angle_site_symmetry_3
C1 Sn1 C1 82.3(2) 8_565 .
C1 Sn1 C3 124.94(15) 8_565 .
C1 Sn1 C3 124.94(15) . .
C1 Sn1 Ru1 50.65(11) 8_565 .
C1 Sn1 Ru1 50.65(11) . .
C3 Sn1 Ru1 106.85(17) . .
C2 Ru1 C2 39.0(2) 8_565 .
C2 Ru1 C1 69.11(16) 8_565 .
C2 Ru1 C1 38.07(16) . .
C2 Ru1 C1 38.07(16) 8_565 8_565
C2 Ru1 C1 69.11(16) . 8_565
C1 Ru1 C1 80.4(2) . 8_565
C2 Ru1 C17 179.15(18) 8_565 .
C2 Ru1 C17 141.87(18) . .
C1 Ru1 C17 111.56(17) . .
C1 Ru1 C17 141.28(18) 8_565 .
C2 Ru1 C17 141.87(18) 8_565 8_565
C2 Ru1 C17 179.15(18) . 8_565
C1 Ru1 C17 141.28(18) . 8_565
C1 Ru1 C17 111.56(17) 8_565 8_565
C17 Ru1 C17 37.3(3) . 8_565
C2 Ru1 C18 142.84(17) 8_565 .
C2 Ru1 C18 116.80(16) . .
C1 Ru1 C18 108.52(17) . .
C1 Ru1 C18 170.92(16) 8_565 .
C17 Ru1 C18 37.64(18) . .
C17 Ru1 C18 62.60(17) 8_565 .
C2 Ru1 C18 116.80(16) 8_565 8_565
C2 Ru1 C18 142.84(17) . 8_565
C1 Ru1 C18 170.92(16) . 8_565
C1 Ru1 C18 108.52(17) 8_565 8_565
C17 Ru1 C18 62.60(17) . 8_565
C17 Ru1 C18 37.64(18) 8_565 8_565
C18 Ru1 C18 62.5(2) . 8_565
C2 Ru1 C19 117.48(19) 8_565 .
C2 Ru1 C19 117.48(19) . .
C1 Ru1 C19 134.55(14) . .
C1 Ru1 C19 134.55(14) 8_565 .
C17 Ru1 C19 62.48(19) . .
C17 Ru1 C19 62.48(19) 8_565 .
C18 Ru1 C19 37.26(14) . .
C18 Ru1 C19 37.26(14) 8_565 .
C2 Ru1 Sn1 70.15(12) 8_565 .
C2 Ru1 Sn1 70.15(12) . .
C1 Ru1 Sn1 49.35(12) . .
C1 Ru1 Sn1 49.35(12) 8_565 .
C17 Ru1 Sn1 109.85(12) . .
C17 Ru1 Sn1 109.85(12) 8_565 .
C18 Ru1 Sn1 138.01(12) . .
C18 Ru1 Sn1 138.01(12) 8_565 .
C19 Ru1 Sn1 171.81(16) . .
C2 C1 Si1 128.5(3) . .
C2 C1 Sn1 106.6(3) . .
Si1 C1 Sn1 118.6(2) . .
C2 C1 Ru1 70.6(2) . .
Si1 C1 Ru1 137.7(2) . .
Sn1 C1 Ru1 80.00(15) . .
C1 C2 C2 118.8(3) . 8_565
C1 C2 C11 122.1(4) . .
C2 C2 C11 119.0(2) 8_565 .
C1 C2 Ru1 71.4(2) . .
C2 C2 Ru1 70.51(12) 8_565 .
C11 C2 Ru1 131.2(3) . .
C4 C3 Sn1 112.1(5) . .
C4 C3 H1 109.2 . .
Sn1 C3 H1 109.2 . .
C4 C3 H2 109.2 . .
Sn1 C3 H2 109.2 . .
H1 C3 H2 107.9 . .
C3 C4 H3 109.5 . .
C3 C4 H4 109.5 . .
H3 C4 H4 109.5 . .
C3 C4 H5 109.5 . .
H3 C4 H5 109.5 . .
H4 C4 H5 109.5 . .
C1 Si1 C5 110.2(2) . .
C1 Si1 C6 114.0(2) . .
C5 Si1 C6 107.3(2) . .
C1 Si1 C7 111.7(2) . .
C5 Si1 C7 105.8(2) . .
C6 Si1 C7 107.5(2) . .
Si1 C5 H6 109.5 . .
Si1 C5 H7 109.5 . .
H6 C5 H7 109.5 . .
Si1 C5 H8 109.5 . .
H6 C5 H8 109.5 . .
H7 C5 H8 109.5 . .
Si1 C6 H9 109.5 . .
Si1 C6 H10 109.5 . .
H9 C6 H10 109.5 . .
Si1 C6 H11 109.5 . .
H9 C6 H11 109.5 . .
H10 C6 H11 109.5 . .
C8 C7 C10 108.9(4) . .
C8 C7 C9 108.8(4) . .
C10 C7 C9 107.3(4) . .
C8 C7 Si1 111.1(3) . .
C10 C7 Si1 109.0(3) . .
C9 C7 Si1 111.7(3) . .
C7 C8 H12 109.5 . .
C7 C8 H13 109.5 . .
H12 C8 H13 109.5 . .
C7 C8 H14 109.5 . .
H12 C8 H14 109.5 . .
H13 C8 H14 109.5 . .
C7 C9 H15 109.5 . .
C7 C9 H16 109.5 . .
H15 C9 H16 109.5 . .
C7 C9 H17 109.5 . .
H15 C9 H17 109.5 . .
H16 C9 H17 109.5 . .
C7 C10 H18 109.5 . .
C7 C10 H19 109.5 . .
H18 C10 H19 109.5 . .
C7 C10 H20 109.5 . .
H18 C10 H20 109.5 . .
H19 C10 H20 109.5 . .
C16 C11 C12 118.0(4) . .
C16 C11 C2 122.2(4) . .
C12 C11 C2 119.6(4) . .
C13 C12 C11 120.8(4) . .
C13 C12 H21 119.6 . .
C11 C12 H21 119.6 . .
C14 C13 C12 120.7(4) . .
C14 C13 H22 119.7 . .
C12 C13 H22 119.7 . .
C15 C14 C13 119.1(5) . .
C15 C14 H23 120.4 . .
C13 C14 H23 120.4 . .
C14 C15 C16 120.0(5) . .
C14 C15 H24 120.0 . .
C16 C15 H24 120.0 . .
C11 C16 C15 121.3(5) . .
C11 C16 H25 119.4 . .
C15 C16 H25 119.4 . .
C17 C17 C18 108.3(3) 8_565 .
C17 C17 C20 124.4(3) 8_565 .
C18 C17 C20 126.2(5) . .
C17 C17 Ru1 71.36(14) 8_565 .
C18 C17 Ru1 71.9(3) . .
C20 C17 Ru1 131.5(3) . .
C19 C18 C17 107.6(4) . .
C19 C18 C21 125.9(4) . .
C17 C18 C21 125.8(5) . .
C19 C18 Ru1 71.9(3) . .
C17 C18 Ru1 70.4(3) . .
C21 C18 Ru1 130.7(3) . .
C18 C19 C18 108.1(6) . 8_565
C18 C19 C22 125.5(3) . .
C18 C19 C22 125.5(3) 8_565 .
C18 C19 Ru1 70.9(3) . .
C18 C19 Ru1 70.9(3) 8_565 .
C22 C19 Ru1 132.0(4) . .
C17 C20 H26 109.5 . .
C17 C20 H27 109.5 . .
H26 C20 H27 109.5 . .
C17 C20 H28 109.5 . .
H26 C20 H28 109.5 . .
H27 C20 H28 109.5 . .
C18 C21 H29 109.5 . .
C18 C21 H30 109.5 . .
H29 C21 H30 109.5 . .
C18 C21 H31 109.5 . .
H29 C21 H31 109.5 . .
H30 C21 H31 109.5 . .
C19 C22 H32 109.5 . .
C19 C22 H33 109.5 . .
H32 C22 H33 109.5 . .
C19 C22 H34 109.5 . .
H32 C22 H34 109.5 . .
H33 C22 H34 109.5 . .

loop_
_geom_bond_atom_site_label_1
_geom_bond_atom_site_label_2
_geom_bond_distance
_geom_bond_site_symmetry_2
Sn1 C1 2.155(5) 8_565
Sn1 C1 2.155(5) .
Sn1 C3 2.171(6) .
Sn1 Ru1 2.7969(6) .
Ru1 C2 2.185(4) 8_565
Ru1 C2 2.185(4) .
Ru1 C1 2.196(4) .
Ru1 C1 2.196(4) 8_565
Ru1 C17 2.209(5) .
Ru1 C17 2.209(5) 8_565
Ru1 C18 2.229(5) .
Ru1 C18 2.229(5) 8_565
Ru1 C19 2.242(6) .
C1 C2 1.429(6) .
C1 Si1 1.871(5) .
C2 C2 1.458(9) 8_565
C2 C11 1.505(6) .
C3 C4 1.535(10) .
C3 H1 0.9700 .
C3 H2 0.9700 .
C4 H3 0.9600 .
C4 H4 0.9600 .
C4 H5 0.9600 .
Si1 C5 1.872(5) .
Si1 C6 1.877(5) .
Si1 C7 1.920(5) .
C5 H6 0.9600 .
C5 H7 0.9600 .
C5 H8 0.9600 .
C6 H9 0.9600 .
C6 H10 0.9600 .
C6 H11 0.9600 .
C7 C8 1.523(7) .
C7 C10 1.541(7) .
C7 C9 1.549(7) .
C8 H12 0.9600 .
C8 H13 0.9600 .
C8 H14 0.9600 .
C9 H15 0.9600 .
C9 H16 0.9600 .
C9 H17 0.9600 .
C10 H18 0.9600 .
C10 H19 0.9600 .
C10 H20 0.9600 .
C11 C16 1.384(6) .
C11 C12 1.387(6) .
C12 C13 1.384(6) .
C12 H21 0.9300 .
C13 C14 1.382(7) .
C13 H22 0.9300 .
C14 C15 1.381(8) .
C14 H23 0.9300 .
C15 C16 1.390(7) .
C15 H24 0.9300 .
C16 H25 0.9300 .
C17 C17 1.412(10) 8_565
C17 C18 1.432(7) .
C17 C20 1.508(7) .
C18 C19 1.429(6) .
C18 C21 1.500(7) .
C19 C18 1.429(6) 8_565
C19 C22 1.512(9) .
C20 H26 0.9600 .
C20 H27 0.9600 .
C20 H28 0.9600 .
C21 H29 0.9600 .
C21 H30 0.9600 .
C21 H31 0.9600 .
C22 H32 0.9600 .
C22 H33 0.9600 .
C22 H34 0.9600 .
